data_7240264
loop_
_publ_author_name
'Gavrikov, Andrey Vyacheslavovich'
'Ilyukhin, Andrey'
'Koroteev, Pavel Sergeevich'

_publ_section_title
;
 Step-by-step: Uncommon SCSC transformation accompanied by stepwise change
 in binding of particular ligand within mononuclear complex upon stepwise
 desolvation
;
_journal_name_full CrystEngComm
_journal_paper_doi 10.1039/D0CE00379D
_journal_year 2020
_chemical_formula_moiety 'C42 H24 Cd Mn2 N4 O10'
_chemical_formula_sum 'C42 H24 Cd Mn2 N4 O10'
_chemical_formula_weight 966.93
_space_group_IT_number 2
_space_group_name_Hall '-P 1'
_space_group_name_H-M_alt 'P -1'
_symmetry_cell_setting triclinic
_symmetry_Int_Tables_number 2
_symmetry_space_group_name_Hall '-P 1'
_symmetry_space_group_name_H-M 'P -1'
_atom_sites_solution_hydrogens geom
_audit_conform_dict_location ftp://ftp.iucr.org/pub/cif_core.dic
_audit_conform_dict_name cif_core.dic
_audit_conform_dict_version 2.4.3
_audit_creation_date 2020-01-26T14:28:58-00:00
_audit_creation_method 'WinGX routine CIF_UPDATE'
_audit_update_record
;
2020-03-02 deposited with the CCDC.	2020-04-06 downloaded from the CCDC.
;
_cell_angle_alpha 70.630(8)
_cell_angle_beta 74.044(8)
_cell_angle_gamma 75.725(7)
_cell_formula_units_Z 2
_cell_length_a 11.196(3)
_cell_length_b 12.133(3)
_cell_length_c 16.012(4)
_cell_measurement_reflns_used 8025
_cell_measurement_temperature 100(2)
_cell_measurement_theta_max 25.43
_cell_measurement_theta_min 2.27
_cell_volume 1943.7(9)
_computing_cell_refinement 'Bruker SAINT'
_computing_data_collection 'Bruker APEX3'
_computing_data_reduction 'Bruker SAINT'
_computing_molecular_graphics 'Bruker SHELXTL'
_computing_publication_material 'Bruker SHELXTL'
_computing_structure_refinement 'SHELXL-2018/3 (Sheldrick, 2018)'
_computing_structure_solution 'SHELXS-2018 (Sheldrick, 2015)'
_diffrn_ambient_temperature 100(2)
_diffrn_measured_fraction_theta_full 0.978
_diffrn_measured_fraction_theta_max 0.951
_diffrn_measurement_device_type 'Bruker APEX3 CCD'
_diffrn_measurement_method '\f and \w scans'
_diffrn_radiation_monochromator graphite
_diffrn_radiation_type MoK\a
_diffrn_radiation_wavelength 0.71073
_diffrn_reflns_av_R_equivalents 0.1361
_diffrn_reflns_av_unetI/netI 0.126
_diffrn_reflns_Laue_measured_fraction_full 0.978
_diffrn_reflns_Laue_measured_fraction_max 0.951
_diffrn_reflns_limit_h_max 13
_diffrn_reflns_limit_h_min -13
_diffrn_reflns_limit_k_max 14
_diffrn_reflns_limit_k_min -14
_diffrn_reflns_limit_l_max 19
_diffrn_reflns_limit_l_min -19
_diffrn_reflns_number 30882
_diffrn_reflns_point_group_measured_fraction_full 0.978
_diffrn_reflns_point_group_measured_fraction_max 0.951
_diffrn_reflns_theta_full 25.242
_diffrn_reflns_theta_max 25.633
_diffrn_reflns_theta_min 2.114
_diffrn_standards_number 0
_exptl_absorpt_coefficient_mu 1.247
_exptl_absorpt_correction_T_max 0.7452
_exptl_absorpt_correction_T_min 0.5059
_exptl_absorpt_correction_type multi-scan
_exptl_absorpt_process_details
;
 SADABS 2016/2: Krause, L., Herbst-Irmer, R., Sheldrick G.M. & Stalke D.,
 J. Appl. Cryst. 48 (2015) 3-10
;
_exptl_crystal_colour colourless
_exptl_crystal_density_diffrn 1.652
_exptl_crystal_description plate
_exptl_crystal_F_000 964
_exptl_crystal_size_max 0.28
_exptl_crystal_size_mid 0.2
_exptl_crystal_size_min 0.08
_refine_diff_density_max 2.506
_refine_diff_density_min -1.618
_refine_diff_density_rms 0.201
_refine_ls_extinction_method none
_refine_ls_goodness_of_fit_ref 1.286
_refine_ls_hydrogen_treatment constr
_refine_ls_matrix_type full
_refine_ls_number_parameters 532
_refine_ls_number_reflns 6988
_refine_ls_number_restraints 336
_refine_ls_restrained_S_all 1.268
_refine_ls_R_factor_all 0.2172
_refine_ls_R_factor_gt 0.1433
_refine_ls_shift/su_max 0
_refine_ls_shift/su_mean 0
_refine_ls_structure_factor_coef Fsqd
_refine_ls_weighting_details 'w=1/[\s^2^(Fo^2^)+(0.0200P)^2^+60.0000P] where P=(Fo^2^+2Fc^2^)/3'
_refine_ls_weighting_scheme calc
_refine_ls_wR_factor_gt 0.2777
_refine_ls_wR_factor_ref 0.3114
_reflns_Friedel_coverage 0
_reflns_number_gt 4199
_reflns_number_total 6988
_reflns_threshold_expression 'I > 2\s(I)'
_cod_data_source_file d0ce00379d2.cif
_cod_data_source_block 1
_cod_database_code 7240264
_shelx_estimated_absorpt_t_min 0.722
_shelx_estimated_absorpt_t_max 0.907

loop_
_symmetry_equiv_pos_as_xyz
'x, y, z'
'-x, -y, -z'

loop_
_atom_site_label
_atom_site_type_symbol
_atom_site_fract_x
_atom_site_fract_y
_atom_site_fract_z
_atom_site_U_iso_or_equiv
_atom_site_adp_type
_atom_site_occupancy
_atom_site_site_symmetry_order
_atom_site_calc_flag
_atom_site_refinement_flags_posn
_atom_site_refinement_flags_adp
_atom_site_refinement_flags_occupancy
_atom_site_disorder_assembly
_atom_site_disorder_group
Cd1 Cd 0.16897(11) 0.24660(11) 0.11726(10) 0.0376(4) Uani 1 1 d . . . . .
Mn1 Mn 0.2421(2) 0.1209(2) -0.2154(2) 0.0404(7) Uani 1 1 d . . . . .
Mn2 Mn -0.2263(3) 0.4006(3) 0.3859(2) 0.0478(8) Uani 1 1 d . . . . .
O1 O 0.1618(10) 0.0956(11) 0.0444(8) 0.041(3) Uani 1 1 d . U . . .
O2 O 0.1122(11) 0.2847(11) -0.0278(9) 0.047(3) Uani 1 1 d . U . . .
O3 O 0.4272(11) 0.1960(12) -0.1545(9) 0.052(3) Uani 1 1 d . U . . .
O4 O 0.3428(13) 0.2625(13) -0.3997(10) 0.059(4) Uani 1 1 d . U . . .
O5 O 0.4142(12) -0.0947(12) -0.2505(10) 0.056(4) Uani 1 1 d . U . . .
O6 O -0.0094(10) 0.3852(10) 0.1555(8) 0.038(3) Uani 1 1 d . U . . .
O7 O -0.0460(11) 0.1991(11) 0.2258(9) 0.046(3) Uani 1 1 d . U . . .
O8 O -0.3550(14) 0.4538(14) 0.5591(11) 0.069(4) Uani 1 1 d . U . . .
O9 O -0.0480(15) 0.1947(15) 0.4680(11) 0.076(5) Uani 1 1 d . U . . .
O10 O -0.0571(13) 0.5650(13) 0.3615(10) 0.062(4) Uani 1 1 d . U . . .
N1 N 0.2357(11) 0.4387(11) 0.0272(9) 0.029(3) Uani 1 1 d . U . . .
N2 N 0.3952(12) 0.2251(12) 0.0461(9) 0.031(3) Uani 1 1 d . U . . .
N3 N 0.2347(13) 0.0556(13) 0.2311(10) 0.040(3) Uani 1 1 d . U . . .
N4 N 0.2080(12) 0.2771(12) 0.2515(9) 0.034(3) Uani 1 1 d . U . . .
C1 C 0.1283(14) 0.1763(16) -0.0220(13) 0.036(4) Uani 1 1 d . U . . .
C2 C 0.1039(15) 0.1441(15) -0.0959(12) 0.034(4) Uani 1 1 d . U . . .
C3 C 0.0641(15) 0.2261(15) -0.1746(12) 0.035(4) Uani 1 1 d . U . . .
H3A H 0.046374 0.314428 -0.188067 0.042 Uiso 1 1 calc R U . . .
C4 C 0.0500(17) 0.1589(18) -0.2307(14) 0.047(5) Uani 1 1 d . U . . .
H4A H 0.020459 0.192559 -0.289042 0.057 Uiso 1 1 calc R U . . .
C5 C 0.0781(17) 0.0382(18) -0.1851(14) 0.049(5) Uani 1 1 d . U . . .
H5A H 0.07394 -0.029558 -0.205906 0.059 Uiso 1 1 calc R U . . .
C6 C 0.1108(17) 0.0290(16) -0.1015(13) 0.045(5) Uani 1 1 d . U . . .
H6A H 0.133868 -0.046713 -0.054973 0.054 Uiso 1 1 calc R U . . .
C7 C 0.3549(16) 0.1659(15) -0.1785(12) 0.038(4) Uani 1 1 d . U . . .
C8 C 0.2987(18) 0.2048(18) -0.3270(15) 0.047(5) Uani 1 1 d . U . . .
C9 C 0.3486(19) -0.0102(18) -0.2371(14) 0.050(5) Uani 1 1 d . U . . .
C10 C -0.0759(16) 0.3092(15) 0.2109(12) 0.036(4) Uani 1 1 d . U . . .
C11 C -0.2018(16) 0.3576(15) 0.2619(12) 0.037(4) Uani 1 1 d . U . . .
C12 C -0.2886(18) 0.2909(19) 0.3305(14) 0.055(5) Uani 1 1 d . U . . .
H12A H -0.279564 0.202537 0.352087 0.066 Uiso 1 1 calc R U . . .
C13 C -0.393(2) 0.3734(19) 0.3602(15) 0.060(6) Uani 1 1 d . U . . .
H13A H -0.470973 0.35268 0.406804 0.072 Uiso 1 1 calc R U . . .
C14 C -0.3729(18) 0.4882(19) 0.3090(14) 0.054(5) Uani 1 1 d . U . . .
H14A H -0.432284 0.563546 0.313424 0.065 Uiso 1 1 calc R U . . .
C15 C -0.2530(16) 0.4788(16) 0.2491(13) 0.043(4) Uani 1 1 d . U . . .
H15A H -0.214033 0.546342 0.203523 0.051 Uiso 1 1 calc R U . . .
C16 C -0.3057(19) 0.4309(18) 0.4917(15) 0.053(5) Uani 1 1 d . U . . .
C17 C -0.119(2) 0.275(2) 0.4366(16) 0.062(6) Uani 1 1 d . U . . .
C18 C -0.1228(19) 0.5012(18) 0.3692(14) 0.051(5) Uani 1 1 d . U . . .
C19 C 0.1587(15) 0.5430(14) 0.0176(12) 0.034(4) Uani 1 1 d . U . . .
H19A H 0.074833 0.545526 0.052403 0.041 Uiso 1 1 calc R U . . .
C20 C 0.1959(16) 0.6502(15) -0.0419(12) 0.037(4) Uani 1 1 d . U . . .
H20A H 0.138205 0.722775 -0.045505 0.045 Uiso 1 1 calc R U . . .
C21 C 0.3152(14) 0.6490(13) -0.0942(11) 0.029(4) Uani 1 1 d . U . . .
H21A H 0.340891 0.72016 -0.135171 0.034 Uiso 1 1 calc R U . . .
C22 C 0.3995(16) 0.5399(15) -0.0862(12) 0.037(4) Uani 1 1 d . U . . .
C23 C 0.5267(15) 0.5289(15) -0.1388(12) 0.037(4) Uani 1 1 d . U . . .
H23A H 0.55591 0.597256 -0.182029 0.044 Uiso 1 1 calc R U . . .
C24 C 0.6044(16) 0.4243(16) -0.1281(13) 0.042(4) Uani 1 1 d . U . . .
H24A H 0.688138 0.420638 -0.163135 0.05 Uiso 1 1 calc R U . . .
C25 C 0.5655(15) 0.3183(14) -0.0659(12) 0.032(4) Uani 1 1 d . U . . .
C26 C 0.6436(15) 0.2072(14) -0.0535(12) 0.032(4) Uani 1 1 d . U . . .
H26A H 0.728402 0.200337 -0.086572 0.039 Uiso 1 1 calc R U . . .
C27 C 0.5984(16) 0.1078(16) 0.0061(13) 0.042(4) Uani 1 1 d . U . . .
H27A H 0.650622 0.031979 0.013977 0.05 Uiso 1 1 calc R U . . .
C28 C 0.4743(16) 0.1208(15) 0.0547(12) 0.038(4) Uani 1 1 d . U . . .
H28A H 0.443892 0.052064 0.096281 0.046 Uiso 1 1 calc R U . . .
C29 C 0.4391(14) 0.3241(14) -0.0136(11) 0.030(4) Uani 1 1 d . U . . .
C30 C 0.3560(14) 0.4353(14) -0.0235(11) 0.031(4) Uani 1 1 d . U . . .
C31 C 0.2413(15) -0.0482(15) 0.2215(12) 0.038(4) Uani 1 1 d . U . . .
H31A H 0.211103 -0.052052 0.17274 0.046 Uiso 1 1 calc R U . . .
C32 C 0.2918(18) -0.1571(18) 0.2804(14) 0.052(5) Uani 1 1 d . U . . .
H32A H 0.297596 -0.232049 0.271477 0.063 Uiso 1 1 calc R U . . .
C33 C 0.3319(17) -0.1454(18) 0.3519(14) 0.050(5) Uani 1 1 d . U . . .
H33A H 0.366618 -0.214811 0.392816 0.059 Uiso 1 1 calc R U . . .
C34 C 0.3226(16) -0.0345(16) 0.3654(13) 0.042(4) Uani 1 1 d . U . . .
C35 C 0.3600(18) -0.0234(19) 0.4385(14) 0.054(5) Uani 1 1 d . U . . .
H35A H 0.39621 -0.091348 0.479861 0.065 Uiso 1 1 calc R U . . .
C36 C 0.343(2) 0.088(2) 0.4494(16) 0.064(6) Uani 1 1 d . U . . .
H36A H 0.367658 0.094964 0.499414 0.076 Uiso 1 1 calc R U . . .
C37 C 0.2898(17) 0.1949(17) 0.3883(13) 0.043(4) Uani 1 1 d . U . . .
C38 C 0.2692(18) 0.3060(18) 0.3995(13) 0.050(5) Uani 1 1 d . U . . .
H38A H 0.291831 0.31609 0.449131 0.06 Uiso 1 1 calc R U . . .
C39 C 0.2159(16) 0.4026(16) 0.3388(12) 0.042(4) Uani 1 1 d . U . . .
H39A H 0.200182 0.480201 0.345299 0.05 Uiso 1 1 calc R U . . .
C40 C 0.1856(16) 0.3805(17) 0.2661(13) 0.041(4) Uani 1 1 d . U . . .
H40A H 0.146096 0.446111 0.224926 0.049 Uiso 1 1 calc R U . . .
C41 C 0.2589(17) 0.1771(17) 0.3136(14) 0.046(5) Uani 1 1 d . U . . .
C42 C 0.2733(16) 0.0662(16) 0.3004(13) 0.040(4) Uani 1 1 d . U . . .

loop_
_atom_site_aniso_label
_atom_site_aniso_U_11
_atom_site_aniso_U_22
_atom_site_aniso_U_33
_atom_site_aniso_U_23
_atom_site_aniso_U_13
_atom_site_aniso_U_12
Cd1 0.0201(6) 0.0321(7) 0.0716(10) -0.0276(7) -0.0141(6) -0.0015(5)
Mn1 0.0268(14) 0.0409(16) 0.064(2) -0.0271(14) -0.0128(13) -0.0038(12)
Mn2 0.0309(15) 0.0554(19) 0.061(2) -0.0287(16) -0.0074(14) -0.0010(13)
O1 0.032(5) 0.048(6) 0.048(7) -0.016(5) -0.010(5) -0.011(5)
O2 0.037(6) 0.046(6) 0.069(7) -0.031(5) -0.018(5) 0.002(5)
O3 0.033(6) 0.069(8) 0.069(9) -0.035(7) -0.012(6) -0.015(6)
O4 0.051(8) 0.073(9) 0.058(9) -0.021(7) -0.015(7) -0.013(7)
O5 0.037(7) 0.051(8) 0.073(9) -0.019(7) -0.001(6) -0.003(6)
O6 0.026(5) 0.038(6) 0.050(6) -0.013(5) -0.010(5) -0.005(5)
O7 0.036(6) 0.043(6) 0.065(7) -0.022(5) -0.012(5) -0.004(5)
O8 0.062(9) 0.079(10) 0.075(10) -0.043(8) -0.005(8) -0.013(7)
O9 0.065(9) 0.079(10) 0.074(10) -0.014(8) -0.028(8) 0.012(8)
O10 0.044(7) 0.064(9) 0.085(10) -0.020(7) -0.025(7) -0.015(7)
N1 0.020(5) 0.030(6) 0.044(7) -0.017(5) -0.011(5) -0.003(5)
N2 0.022(6) 0.033(6) 0.041(7) -0.016(5) -0.008(5) -0.003(5)
N3 0.030(6) 0.043(7) 0.049(7) -0.021(6) -0.004(6) -0.005(5)
N4 0.028(6) 0.039(7) 0.037(7) -0.014(5) -0.005(5) -0.007(5)
C1 0.021(7) 0.041(8) 0.049(8) -0.012(7) -0.006(6) -0.013(6)
C2 0.028(7) 0.037(7) 0.048(8) -0.017(6) -0.014(6) -0.011(6)
C3 0.032(7) 0.034(7) 0.046(8) -0.019(6) -0.006(6) -0.012(6)
C4 0.037(8) 0.058(9) 0.052(9) -0.019(7) -0.011(7) -0.010(7)
C5 0.045(8) 0.052(8) 0.065(9) -0.029(7) -0.012(7) -0.015(7)
C6 0.041(8) 0.042(8) 0.054(9) -0.014(7) -0.010(7) -0.011(6)
C7 0.029(7) 0.040(8) 0.045(8) -0.014(6) -0.006(6) -0.008(6)
C8 0.043(8) 0.052(8) 0.057(9) -0.026(7) -0.019(7) -0.001(7)
C9 0.044(8) 0.048(8) 0.057(9) -0.013(7) -0.006(7) -0.012(7)
C10 0.034(7) 0.034(7) 0.042(8) -0.011(6) -0.017(6) -0.002(6)
C11 0.034(7) 0.038(7) 0.042(8) -0.016(6) -0.006(6) -0.008(6)
C12 0.049(8) 0.061(9) 0.059(9) -0.019(7) -0.011(7) -0.014(7)
C13 0.055(9) 0.066(9) 0.061(9) -0.023(8) -0.009(7) -0.011(7)
C14 0.040(8) 0.058(9) 0.066(9) -0.023(7) -0.015(7) -0.001(7)
C15 0.035(7) 0.046(8) 0.053(9) -0.015(7) -0.016(6) -0.010(6)
C16 0.048(8) 0.057(9) 0.057(9) -0.022(7) -0.013(7) -0.004(7)
C17 0.057(9) 0.061(9) 0.067(10) -0.019(8) -0.013(8) -0.006(8)
C18 0.046(8) 0.056(9) 0.050(9) -0.018(7) -0.008(7) -0.009(7)
C19 0.031(7) 0.035(7) 0.045(8) -0.018(6) -0.016(6) -0.005(6)
C20 0.034(7) 0.036(7) 0.050(8) -0.019(6) -0.015(6) -0.002(6)
C21 0.030(7) 0.024(7) 0.041(8) -0.013(6) -0.011(6) -0.012(6)
C22 0.035(7) 0.039(8) 0.049(8) -0.020(6) -0.015(6) -0.008(6)
C23 0.033(7) 0.032(7) 0.049(8) -0.013(6) -0.007(6) -0.014(6)
C24 0.033(7) 0.047(8) 0.051(8) -0.016(7) -0.010(6) -0.013(6)
C25 0.034(7) 0.028(7) 0.046(8) -0.020(6) -0.013(6) -0.009(6)
C26 0.024(7) 0.030(7) 0.048(8) -0.016(6) -0.013(6) -0.003(6)
C27 0.031(7) 0.040(8) 0.054(9) -0.016(7) -0.012(6) 0.000(6)
C28 0.036(7) 0.033(7) 0.052(8) -0.017(6) -0.015(6) -0.005(6)
C29 0.022(6) 0.034(7) 0.047(8) -0.019(6) -0.012(6) -0.012(6)
C30 0.028(7) 0.032(7) 0.040(8) -0.020(6) -0.002(6) -0.012(6)
C31 0.030(7) 0.036(7) 0.044(8) -0.014(6) 0.001(6) -0.006(6)
C32 0.044(8) 0.051(8) 0.057(9) -0.013(7) -0.005(7) -0.008(7)
C33 0.035(8) 0.053(8) 0.052(9) -0.003(7) -0.007(7) -0.011(7)
C34 0.038(8) 0.043(8) 0.052(9) -0.018(7) -0.011(6) -0.010(6)
C35 0.046(8) 0.060(9) 0.047(9) -0.006(7) -0.018(7) 0.007(7)
C36 0.056(9) 0.074(10) 0.064(10) -0.026(8) -0.013(7) -0.006(8)
C37 0.038(8) 0.049(8) 0.047(8) -0.014(7) -0.012(6) -0.014(6)
C38 0.048(8) 0.060(9) 0.047(9) -0.017(7) -0.014(7) -0.009(7)
C39 0.043(8) 0.043(8) 0.050(8) -0.022(7) -0.010(6) -0.016(6)
C40 0.033(7) 0.047(8) 0.046(8) -0.018(7) -0.009(6) -0.005(6)
C41 0.033(7) 0.050(8) 0.055(9) -0.016(7) -0.005(7) -0.007(6)
C42 0.031(7) 0.045(8) 0.045(8) -0.014(7) -0.005(6) -0.010(6)

loop_
_atom_type_symbol
_atom_type_description
_atom_type_scat_dispersion_real
_atom_type_scat_dispersion_imag
_atom_type_scat_source
C C 0.0033 0.0016 'International Tables Vol C Tables 4.2.6.8 and 6.1.1.4'
H H 0 0 'International Tables Vol C Tables 4.2.6.8 and 6.1.1.4'
Cd Cd -0.8075 1.2024 'International Tables Vol C Tables 4.2.6.8 and 6.1.1.4'
Mn Mn 0.3368 0.7283 'International Tables Vol C Tables 4.2.6.8 and 6.1.1.4'
N N 0.0061 0.0033 'International Tables Vol C Tables 4.2.6.8 and 6.1.1.4'
O O 0.0106 0.006 'International Tables Vol C Tables 4.2.6.8 and 6.1.1.4'

loop_
_geom_angle_atom_site_label_1
_geom_angle_atom_site_label_2
_geom_angle_atom_site_label_3
_geom_angle
_geom_angle_site_symmetry_1
_geom_angle_site_symmetry_3
_geom_angle_publ_flag
O6 Cd1 O2 89.0(4) . . ?
O6 Cd1 N2 143.3(4) . . ?
O2 Cd1 N2 91.4(4) . . ?
O6 Cd1 N4 77.7(4) . . ?
O2 Cd1 N4 161.8(4) . . ?
N2 Cd1 N4 91.9(4) . . ?
O6 Cd1 N1 77.2(4) . . ?
O2 Cd1 N1 76.3(4) . . ?
N2 Cd1 N1 67.4(4) . . ?
N4 Cd1 N1 88.5(4) . . ?
O6 Cd1 O1 122.4(4) . . ?
O2 Cd1 O1 53.0(4) . . ?
N2 Cd1 O1 85.6(4) . . ?
N4 Cd1 O1 145.1(4) . . ?
N1 Cd1 O1 121.9(4) . . ?
O6 Cd1 N3 121.9(4) . . ?
O2 Cd1 N3 131.2(4) . . ?
N2 Cd1 N3 83.9(4) . . ?
N4 Cd1 N3 67.0(5) . . ?
N1 Cd1 N3 141.8(4) . . ?
O1 Cd1 N3 78.2(4) . . ?
O6 Cd1 O7 53.4(4) . . ?
O2 Cd1 O7 99.1(4) . . ?
N2 Cd1 O7 160.9(4) . . ?
N4 Cd1 O7 83.1(4) . . ?
N1 Cd1 O7 130.5(4) . . ?
O1 Cd1 O7 88.1(4) . . ?
N3 Cd1 O7 77.2(4) . . ?
C8 Mn1 C7 88.9(8) . . ?
C8 Mn1 C9 90.2(9) . . ?
C7 Mn1 C9 93.6(8) . . ?
C8 Mn1 C3 103.4(8) . . ?
C7 Mn1 C3 105.6(7) . . ?
C9 Mn1 C3 156.5(7) . . ?
C8 Mn1 C4 94.1(8) . . ?
C7 Mn1 C4 144.7(8) . . ?
C9 Mn1 C4 121.5(8) . . ?
C3 Mn1 C4 39.7(6) . . ?
C8 Mn1 C2 139.3(8) . . ?
C7 Mn1 C2 89.6(7) . . ?
C9 Mn1 C2 130.5(8) . . ?
C3 Mn1 C2 38.7(6) . . ?
C4 Mn1 C2 65.7(7) . . ?
C8 Mn1 C5 120.2(8) . . ?
C7 Mn1 C5 150.3(8) . . ?
C9 Mn1 C5 92.1(8) . . ?
C3 Mn1 C5 64.5(7) . . ?
C4 Mn1 C5 37.9(7) . . ?
C2 Mn1 C5 65.0(6) . . ?
C8 Mn1 C6 157.9(8) . . ?
C7 Mn1 C6 111.5(8) . . ?
C9 Mn1 C6 96.7(8) . . ?
C3 Mn1 C6 63.9(7) . . ?
C4 Mn1 C6 64.4(7) . . ?
C2 Mn1 C6 38.1(6) . . ?
C5 Mn1 C6 38.9(7) . . ?
C18 Mn2 C16 88.9(9) . . ?
C18 Mn2 C17 92.2(10) . . ?
C16 Mn2 C17 93.6(10) . . ?
C18 Mn2 C13 147.7(9) . . ?
C16 Mn2 C13 93.9(9) . . ?
C17 Mn2 C13 119.7(9) . . ?
C18 Mn2 C11 109.2(8) . . ?
C16 Mn2 C11 158.5(8) . . ?
C17 Mn2 C11 97.1(9) . . ?
C13 Mn2 C11 64.7(7) . . ?
C18 Mn2 C12 147.7(9) . . ?
C16 Mn2 C12 123.1(9) . . ?
C17 Mn2 C12 90.4(9) . . ?
C13 Mn2 C12 38.8(7) . . ?
C11 Mn2 C12 38.6(7) . . ?
C18 Mn2 C15 91.0(8) . . ?
C16 Mn2 C15 133.8(8) . . ?
C17 Mn2 C15 132.6(9) . . ?
C13 Mn2 C15 64.3(8) . . ?
C11 Mn2 C15 38.2(7) . . ?
C12 Mn2 C15 64.3(7) . . ?
C18 Mn2 C14 109.9(9) . . ?
C16 Mn2 C14 99.4(8) . . ?
C17 Mn2 C14 154.4(9) . . ?
C13 Mn2 C14 37.9(8) . . ?
C11 Mn2 C14 64.1(7) . . ?
C12 Mn2 C14 64.1(8) . . ?
C15 Mn2 C14 38.4(7) . . ?
C1 O1 Cd1 90.7(10) . . ?
C1 O2 Cd1 93.4(11) . . ?
C10 O6 Cd1 96.1(10) . . ?
C10 O7 Cd1 84.6(10) . . ?
C19 N1 C30 118.3(14) . . ?
C19 N1 Cd1 124.2(10) . . ?
C30 N1 Cd1 117.1(10) . . ?
C28 N2 C29 118.1(14) . . ?
C28 N2 Cd1 124.1(11) . . ?
C29 N2 Cd1 117.4(10) . . ?
C31 N3 C42 120.8(16) . . ?
C31 N3 Cd1 123.0(12) . . ?
C42 N3 Cd1 115.9(11) . . ?
C40 N4 C41 119.2(15) . . ?
C40 N4 Cd1 123.5(12) . . ?
C41 N4 Cd1 117.2(11) . . ?
O1 C1 O2 122.9(16) . . ?
O1 C1 C2 119.3(16) . . ?
O2 C1 C2 117.8(16) . . ?
C6 C2 C3 107.3(15) . . ?
C6 C2 C1 127.3(17) . . ?
C3 C2 C1 125.3(15) . . ?
C6 C2 Mn1 71.5(10) . . ?
C3 C2 Mn1 70.2(10) . . ?
C1 C2 Mn1 125.0(11) . . ?
C2 C3 C4 108.3(15) . . ?
C2 C3 Mn1 71.0(10) . . ?
C4 C3 Mn1 70.3(10) . . ?
C2 C3 H3A 125.9 . . ?
C4 C3 H3A 125.9 . . ?
Mn1 C3 H3A 125.9 . . ?
C5 C4 C3 107.4(17) . . ?
C5 C4 Mn1 71.8(11) . . ?
C3 C4 Mn1 70.1(10) . . ?
C5 C4 H4A 126.3 . . ?
C3 C4 H4A 126.3 . . ?
Mn1 C4 H4A 126.3 . . ?
C4 C5 C6 108.1(16) . . ?
C4 C5 Mn1 70.3(11) . . ?
C6 C5 Mn1 70.7(10) . . ?
C4 C5 H5A 125.9 . . ?
C6 C5 H5A 125.9 . . ?
Mn1 C5 H5A 125.9 . . ?
C2 C6 C5 108.9(17) . . ?
C2 C6 Mn1 70.4(10) . . ?
C5 C6 Mn1 70.5(11) . . ?
C2 C6 H6A 125.5 . . ?
C5 C6 H6A 125.5 . . ?
Mn1 C6 H6A 125.5 . . ?
O3 C7 Mn1 179.4(16) . . ?
O4 C8 Mn1 175.6(17) . . ?
O5 C9 Mn1 178.6(17) . . ?
O7 C10 O6 125.7(16) . . ?
O7 C10 C11 117.9(16) . . ?
O6 C10 C11 116.5(15) . . ?
C15 C11 C12 108.1(16) . . ?
C15 C11 C10 125.1(16) . . ?
C12 C11 C10 126.8(16) . . ?
C15 C11 Mn2 71.1(10) . . ?
C12 C11 Mn2 70.8(11) . . ?
C10 C11 Mn2 123.6(12) . . ?
C11 C12 C13 107.3(18) . . ?
C11 C12 Mn2 70.5(11) . . ?
C13 C12 Mn2 70.4(12) . . ?
C11 C12 H12A 126.3 . . ?
C13 C12 H12A 126.3 . . ?
Mn2 C12 H12A 126.3 . . ?
C14 C13 C12 108.3(19) . . ?
C14 C13 Mn2 72.2(12) . . ?
C12 C13 Mn2 70.8(12) . . ?
C14 C13 H13A 125.8 . . ?
C12 C13 H13A 125.8 . . ?
Mn2 C13 H13A 125.8 . . ?
C13 C14 C15 108.0(18) . . ?
C13 C14 Mn2 70.0(12) . . ?
C15 C14 Mn2 70.0(11) . . ?
C13 C14 H14A 126 . . ?
C15 C14 H14A 126 . . ?
Mn2 C14 H14A 126 . . ?
C11 C15 C14 108.2(17) . . ?
C11 C15 Mn2 70.7(11) . . ?
C14 C15 Mn2 71.6(12) . . ?
C11 C15 H15A 125.9 . . ?
C14 C15 H15A 125.9 . . ?
Mn2 C15 H15A 125.9 . . ?
O8 C16 Mn2 177.7(19) . . ?
O9 C17 Mn2 179(2) . . ?
O10 C18 Mn2 177.8(19) . . ?
N1 C19 C20 123.1(15) . . ?
N1 C19 H19A 118.4 . . ?
C20 C19 H19A 118.4 . . ?
C21 C20 C19 119.8(16) . . ?
C21 C20 H20A 120.1 . . ?
C19 C20 H20A 120.1 . . ?
C20 C21 C22 118.8(15) . . ?
C20 C21 H21A 120.6 . . ?
C22 C21 H21A 120.6 . . ?
C21 C22 C30 118.4(15) . . ?
C21 C22 C23 123.1(16) . . ?
C30 C22 C23 118.5(15) . . ?
C24 C23 C22 121.3(16) . . ?
C24 C23 H23A 119.3 . . ?
C22 C23 H23A 119.3 . . ?
C23 C24 C25 122.0(16) . . ?
C23 C24 H24A 119 . . ?
C25 C24 H24A 119 . . ?
C26 C25 C24 123.6(16) . . ?
C26 C25 C29 117.6(15) . . ?
C24 C25 C29 118.8(15) . . ?
C27 C26 C25 120.4(15) . . ?
C27 C26 H26A 119.8 . . ?
C25 C26 H26A 119.8 . . ?
C26 C27 C28 118.5(16) . . ?
C26 C27 H27A 120.7 . . ?
C28 C27 H27A 120.7 . . ?
N2 C28 C27 123.7(17) . . ?
N2 C28 H28A 118.1 . . ?
C27 C28 H28A 118.1 . . ?
N2 C29 C30 118.7(14) . . ?
N2 C29 C25 121.6(14) . . ?
C30 C29 C25 119.7(14) . . ?
N1 C30 C29 118.7(14) . . ?
N1 C30 C22 121.7(14) . . ?
C29 C30 C22 119.6(14) . . ?
N3 C31 C32 123.5(18) . . ?
N3 C31 H31A 118.2 . . ?
C32 C31 H31A 118.2 . . ?
C33 C32 C31 115.3(19) . . ?
C33 C32 H32A 122.3 . . ?
C31 C32 H32A 122.3 . . ?
C32 C33 C34 122.4(19) . . ?
C32 C33 H33A 118.8 . . ?
C34 C33 H33A 118.8 . . ?
C35 C34 C33 122.1(18) . . ?
C35 C34 C42 121.8(17) . . ?
C33 C34 C42 116.1(17) . . ?
C36 C35 C34 118.7(19) . . ?
C36 C35 H35A 120.6 . . ?
C34 C35 H35A 120.6 . . ?
C35 C36 C37 123(2) . . ?
C35 C36 H36A 118.4 . . ?
C37 C36 H36A 118.4 . . ?
C38 C37 C41 121.3(18) . . ?
C38 C37 C36 124.0(18) . . ?
C41 C37 C36 114.8(18) . . ?
C37 C38 C39 120.0(18) . . ?
C37 C38 H38A 120 . . ?
C39 C38 H38A 120 . . ?
C38 C39 C40 116.7(17) . . ?
C38 C39 H39A 121.6 . . ?
C40 C39 H39A 121.6 . . ?
N4 C40 C39 124.9(18) . . ?
N4 C40 H40A 117.5 . . ?
C39 C40 H40A 117.5 . . ?
C42 C41 N4 118.3(17) . . ?
C42 C41 C37 124.0(18) . . ?
N4 C41 C37 117.7(16) . . ?
N3 C42 C41 120.6(17) . . ?
N3 C42 C34 121.8(16) . . ?
C41 C42 C34 117.5(17) . . ?

loop_
_geom_bond_atom_site_label_1
_geom_bond_atom_site_label_2
_geom_bond_distance
_geom_bond_site_symmetry_2
_geom_bond_publ_flag
Cd1 O6 2.355(11) . ?
Cd1 O2 2.443(13) . ?
Cd1 N2 2.463(12) . ?
Cd1 N4 2.463(14) . ?
Cd1 N1 2.471(13) . ?
Cd1 O1 2.503(12) . ?
Cd1 N3 2.516(15) . ?
Cd1 O7 2.620(12) . ?
Mn1 C8 1.77(2) . ?
Mn1 C7 1.791(17) . ?
Mn1 C9 1.81(2) . ?
Mn1 C3 2.147(17) . ?
Mn1 C4 2.150(18) . ?
Mn1 C2 2.157(17) . ?
Mn1 C5 2.169(18) . ?
Mn1 C6 2.172(19) . ?
Mn2 C18 1.79(2) . ?
Mn2 C16 1.79(2) . ?
Mn2 C17 1.80(2) . ?
Mn2 C13 2.14(2) . ?
Mn2 C11 2.146(17) . ?
Mn2 C12 2.15(2) . ?
Mn2 C15 2.151(19) . ?
Mn2 C14 2.17(2) . ?
O1 C1 1.26(2) . ?
O2 C1 1.26(2) . ?
O3 C7 1.161(19) . ?
O4 C8 1.18(2) . ?
O5 C9 1.15(2) . ?
O6 C10 1.27(2) . ?
O7 C10 1.25(2) . ?
O8 C16 1.16(2) . ?
O9 C17 1.16(2) . ?
O10 C18 1.15(2) . ?
N1 C19 1.33(2) . ?
N1 C30 1.367(19) . ?
N2 C28 1.34(2) . ?
N2 C29 1.37(2) . ?
N3 C31 1.30(2) . ?
N3 C42 1.35(2) . ?
N4 C40 1.30(2) . ?
N4 C41 1.40(2) . ?
C1 C2 1.47(2) . ?
C2 C6 1.41(2) . ?
C2 C3 1.43(2) . ?
C3 C4 1.46(2) . ?
C3 H3A 1 . ?
C4 C5 1.40(3) . ?
C4 H4A 1 . ?
C5 C6 1.44(3) . ?
C5 H5A 1 . ?
C6 H6A 1 . ?
C10 C11 1.51(2) . ?
C11 C15 1.41(2) . ?
C11 C12 1.42(3) . ?
C12 C13 1.43(3) . ?
C12 H12A 1 . ?
C13 C14 1.40(3) . ?
C13 H13A 1 . ?
C14 C15 1.42(3) . ?
C14 H14A 1 . ?
C15 H15A 1 . ?
C19 C20 1.41(2) . ?
C19 H19A 0.95 . ?
C20 C21 1.37(2) . ?
C20 H20A 0.95 . ?
C21 C22 1.41(2) . ?
C21 H21A 0.95 . ?
C22 C30 1.43(2) . ?
C22 C23 1.44(2) . ?
C23 C24 1.34(2) . ?
C23 H23A 0.95 . ?
C24 C25 1.42(2) . ?
C24 H24A 0.95 . ?
C25 C26 1.40(2) . ?
C25 C29 1.43(2) . ?
C26 C27 1.38(2) . ?
C26 H26A 0.95 . ?
C27 C28 1.39(2) . ?
C27 H27A 0.95 . ?
C28 H28A 0.95 . ?
C29 C30 1.42(2) . ?
C31 C32 1.43(3) . ?
C31 H31A 0.95 . ?
C32 C33 1.40(3) . ?
C32 H32A 0.95 . ?
C33 C34 1.41(3) . ?
C33 H33A 0.95 . ?
C34 C35 1.40(3) . ?
C34 C42 1.42(3) . ?
C35 C36 1.38(3) . ?
C35 H35A 0.95 . ?
C36 C37 1.45(3) . ?
C36 H36A 0.95 . ?
C37 C38 1.37(3) . ?
C37 C41 1.42(3) . ?
C38 C39 1.38(3) . ?
C38 H38A 0.95 . ?
C39 C40 1.42(2) . ?
C39 H39A 0.95 . ?
C40 H40A 0.95 . ?
C41 C42 1.40(3) . ?
